data_4318205
loop_
_publ_author_name
'Jiang-Gao Mao'
'Zhike Wang'
'Abraham Clearfield'

_publ_section_title
;
 Synthesis, Characterization, and Crystal Structures of Two New Divalent
 Metal Complexes of N,N'-Bis(phosphonomethyl)-1,10-diaza-18-crown-6: A
 Hydrogen-Bonded 1D Array and a 3D Network with a Large Channel
;
_journal_name_full 'Inorganic Chemistry'
_journal_page_first 3713
_journal_page_last 3720
_journal_paper_doi 10.1021/ic0200601
_journal_volume 41
_journal_year 2002
_chemical_formula_sum 'C14 H30 Cu N2 O10 P2'
_chemical_formula_weight 511.88
_chemical_name_systematic
;
  ?
;
_space_group_IT_number 14
_symmetry_cell_setting monoclinic
_symmetry_space_group_name_Hall '-P 2ybc'
_symmetry_space_group_name_H-M 'P 1 21/c 1'
_atom_sites_solution_hydrogens geom
_atom_sites_solution_primary direct
_atom_sites_solution_secondary difmap
_audit_creation_method SHELXL-97
_cell_angle_alpha 90.00
_cell_angle_beta 91.049(8)
_cell_angle_gamma 90.00
_cell_formula_units_Z 4
_cell_length_a 10.125(4)
_cell_length_b 14.103(6)
_cell_length_c 14.537(6)
_cell_measurement_temperature 110(2)
_cell_volume 2075.4(15)
_computing_structure_refinement 'SHELXL-97 (Sheldrick, 1997)'
_computing_structure_solution 'SHELXS-97 (Sheldrick, 1990)'
_diffrn_ambient_temperature 110(2)
_diffrn_measured_fraction_theta_full 0.722
_diffrn_measured_fraction_theta_max 0.722
_diffrn_measurement_device_type 'Bruker Smart CCD'
_diffrn_measurement_method 'hemisphere, narrow frame method'
_diffrn_radiation_monochromator graphite
_diffrn_radiation_source 'fine-focus sealed tube'
_diffrn_radiation_type MoK\a
_diffrn_radiation_wavelength 0.71073
_diffrn_reflns_av_R_equivalents 0.0477
_diffrn_reflns_av_sigmaI/netI 0.0830
_diffrn_reflns_limit_h_max 8
_diffrn_reflns_limit_h_min -6
_diffrn_reflns_limit_k_max 18
_diffrn_reflns_limit_k_min -13
_diffrn_reflns_limit_l_max 13
_diffrn_reflns_limit_l_min -18
_diffrn_reflns_number 5821
_diffrn_reflns_theta_full 27.53
_diffrn_reflns_theta_max 27.53
_diffrn_reflns_theta_min 2.01
_diffrn_standards_decay_% <1.0%
_exptl_absorpt_coefficient_mu 1.261
_exptl_absorpt_correction_T_max 0.895
_exptl_absorpt_correction_T_min 0.711
_exptl_absorpt_correction_type psi-scan
_exptl_crystal_colour blue
_exptl_crystal_density_diffrn 1.638
_exptl_crystal_density_method 'not measured'
_exptl_crystal_description brick
_exptl_crystal_F_000 1068
_exptl_crystal_size_max 0.22
_exptl_crystal_size_mid 0.20
_exptl_crystal_size_min 0.18
_refine_diff_density_max 1.275
_refine_diff_density_min -0.556
_refine_diff_density_rms 0.126
_refine_ls_extinction_method none
_refine_ls_goodness_of_fit_ref 0.945
_refine_ls_hydrogen_treatment mixed
_refine_ls_matrix_type full
_refine_ls_number_parameters 265
_refine_ls_number_reflns 3455
_refine_ls_number_restraints 0
_refine_ls_restrained_S_all 0.945
_refine_ls_R_factor_all 0.0922
_refine_ls_R_factor_gt 0.0492
_refine_ls_shift/su_max 0.001
_refine_ls_shift/su_mean 0.000
_refine_ls_structure_factor_coef Fsqd
_refine_ls_weighting_details 'calc w=1/[\s^2^(Fo^2^)+(0.0630P)^2^+0.0000P] where P=(Fo^2^+2Fc^2^)/3'
_refine_ls_weighting_scheme calc
_refine_ls_wR_factor_gt 0.1169
_refine_ls_wR_factor_ref 0.1317
_reflns_number_gt 2089
_reflns_number_total 3455
_reflns_threshold_expression >2sigma(I)
_cod_data_source_file ic0200601_1.cif
_cod_data_source_block 1
_cod_depositor_comments
;
The following automatic conversions were performed:

'_exptl_absorpt_correction_type' value 'psi scan' changed to
'psi-scan' according to the built-in table from CIF Core dictionary
named 'cif_core.dic' version 2.4.1 from 2010-06-29.

Automatic conversion script
Id: cif_fix_values 1646 2011-03-28 12:23:43Z adriana 
;
_cod_original_cell_volume 2075.4(16)
_cod_database_code 4318205

loop_
_symmetry_equiv_pos_as_xyz
'x, y, z'
'-x, y+1/2, -z+1/2'
'-x, -y, -z'
'x, -y-1/2, z-1/2'

loop_
_atom_site_label
_atom_site_type_symbol
_atom_site_fract_x
_atom_site_fract_y
_atom_site_fract_z
_atom_site_U_iso_or_equiv
_atom_site_adp_type
_atom_site_occupancy
_atom_site_symmetry_multiplicity
_atom_site_calc_flag
_atom_site_refinement_flags
_atom_site_disorder_assembly
_atom_site_disorder_group
Cu1 Cu 0.0000 0.0000 0.0000 0.0145(3) Uani 1 2 d S . .
Cu2 Cu 0.5000 0.0000 0.5000 0.0135(3) Uani 1 2 d S . .
P1 P -0.29282(17) 0.00829(10) 0.01806(8) 0.0168(4) Uani 1 1 d . . .
P2 P 0.20569(18) 0.01933(9) 0.48687(9) 0.0175(4) Uani 1 1 d . . .
N1 N -0.0767(5) -0.0196(3) 0.1295(3) 0.0183(13) Uani 1 1 d . . .
N2 N 0.4204(6) 0.1371(3) 0.4955(3) 0.0199(13) Uani 1 1 d . . .
C1 C 0.0345(7) -0.2700(4) -0.1292(4) 0.0335(19) Uani 1 1 d . . .
H1A H 0.0813 -0.3238 -0.1543 0.040 Uiso 1 1 calc R . .
H1B H -0.0587 -0.2860 -0.1283 0.040 Uiso 1 1 calc R . .
C2 C 0.0834(7) -0.2526(4) -0.0314(4) 0.0259(17) Uani 1 1 d . . .
H2A H 0.0853 -0.3119 0.0024 0.031 Uiso 1 1 calc R . .
H2B H 0.1724 -0.2272 -0.0320 0.031 Uiso 1 1 calc R . .
C3 C 0.0156(6) -0.1860(4) 0.1105(3) 0.0205(15) Uani 1 1 d . . .
H3A H 0.1018 -0.1605 0.1269 0.025 Uiso 1 1 calc R . .
H3B H 0.0091 -0.2498 0.1349 0.025 Uiso 1 1 calc R . .
C4 C -0.0922(7) -0.1240(4) 0.1479(3) 0.0241(16) Uani 1 1 d . . .
H4A H -0.1760 -0.1447 0.1215 0.029 Uiso 1 1 calc R . .
H4B H -0.0958 -0.1336 0.2139 0.029 Uiso 1 1 calc R . .
C5 C 0.0043(6) 0.0222(4) 0.2058(3) 0.0193(16) Uani 1 1 d . . .
H5A H 0.0797 -0.0188 0.2178 0.023 Uiso 1 1 calc R . .
H5B H -0.0482 0.0233 0.2610 0.023 Uiso 1 1 calc R . .
C6 C 0.0544(6) 0.1224(4) 0.1873(4) 0.0235(16) Uani 1 1 d . . .
H6A H 0.1198 0.1396 0.2339 0.028 Uiso 1 1 calc R . .
H6B H 0.0965 0.1241 0.1279 0.028 Uiso 1 1 calc R . .
C7 C -0.2130(7) 0.0224(3) 0.1307(3) 0.0210(17) Uani 1 1 d . . .
H7A H -0.2076 0.0892 0.1463 0.025 Uiso 1 1 calc R . .
H7B H -0.2649 -0.0091 0.1771 0.025 Uiso 1 1 calc R . .
C11 C 0.5230(7) 0.1484(4) 0.6554(4) 0.0297(18) Uani 1 1 d . . .
H11A H 0.6070 0.1575 0.6255 0.036 Uiso 1 1 calc R . .
H11B H 0.5224 0.1865 0.7110 0.036 Uiso 1 1 calc R . .
C12 C 0.4113(7) 0.1768(4) 0.5921(3) 0.0247(16) Uani 1 1 d . . .
H12B H 0.4086 0.2454 0.5885 0.030 Uiso 1 1 calc R . .
H12C H 0.3290 0.1558 0.6184 0.030 Uiso 1 1 calc R . .
C13 C 0.5012(7) 0.2024(4) 0.4389(4) 0.0278(17) Uani 1 1 d . . .
H13A H 0.5794 0.2201 0.4744 0.033 Uiso 1 1 calc R . .
H13B H 0.4506 0.2597 0.4274 0.033 Uiso 1 1 calc R . .
C14 C 0.5443(7) 0.1627(4) 0.3472(4) 0.0276(17) Uani 1 1 d . . .
H14A H 0.6091 0.2045 0.3202 0.033 Uiso 1 1 calc R . .
H14B H 0.5848 0.1010 0.3562 0.033 Uiso 1 1 calc R . .
C15 C 0.4423(7) 0.0783(4) 0.2194(4) 0.0319(18) Uani 1 1 d . . .
H15A H 0.5334 0.0745 0.2002 0.038 Uiso 1 1 calc R . .
H15B H 0.3884 0.0938 0.1656 0.038 Uiso 1 1 calc R . .
C16 C 0.4008(8) -0.0172(4) 0.2549(4) 0.037(2) Uani 1 1 d . . .
H16A H 0.3144 -0.0125 0.2823 0.044 Uiso 1 1 calc R . .
H16B H 0.3952 -0.0622 0.2045 0.044 Uiso 1 1 calc R . .
C17 C 0.2816(6) 0.1308(4) 0.4582(3) 0.0176(16) Uani 1 1 d . . .
H17A H 0.2823 0.1379 0.3918 0.021 Uiso 1 1 calc R . .
H17B H 0.2297 0.1823 0.4831 0.021 Uiso 1 1 calc R . .
O1 O -0.0036(4) -0.1863(3) 0.0129(2) 0.0224(11) Uani 1 1 d . . .
O2 O -0.0524(4) 0.1895(3) 0.1881(2) 0.0269(11) Uani 1 1 d . . .
O3 O 0.4307(5) 0.1542(3) 0.2862(2) 0.0303(12) Uani 1 1 d . . .
O4 O 0.4960(4) -0.0495(3) 0.3226(2) 0.0285(12) Uani 1 1 d . . .
O11 O -0.1801(4) 0.0120(2) -0.0473(2) 0.0209(11) Uani 1 1 d . . .
O12 O -0.3800(4) 0.0977(2) 0.0053(2) 0.0241(11) Uani 1 1 d . . .
H12A H -0.4577 0.0818 0.0000 0.036 Uiso 1 1 calc R . .
O13 O -0.3735(4) -0.0819(2) 0.0130(2) 0.0214(11) Uani 1 1 d . . .
O21 O 0.3226(4) -0.0491(2) 0.4946(2) 0.0222(11) Uani 1 1 d . . .
O22 O 0.1068(4) -0.0050(2) 0.4120(2) 0.0235(11) Uani 1 1 d . . .
O23 O 0.1376(4) 0.0291(3) 0.5818(2) 0.0243(11) Uani 1 1 d . . .
H23A H 0.0580 0.0196 0.5753 0.036 Uiso 1 1 calc R . .

loop_
_atom_site_aniso_label
_atom_site_aniso_U_11
_atom_site_aniso_U_22
_atom_site_aniso_U_33
_atom_site_aniso_U_23
_atom_site_aniso_U_13
_atom_site_aniso_U_12
Cu1 0.0111(9) 0.0192(4) 0.0129(4) 0.0021(3) -0.0048(4) 0.0004(4)
Cu2 0.0117(9) 0.0106(4) 0.0179(4) 0.0005(3) -0.0042(4) 0.0001(4)
P1 0.0124(13) 0.0192(7) 0.0185(5) 0.0020(5) -0.0059(6) 0.0003(7)
P2 0.0163(14) 0.0189(7) 0.0170(6) 0.0021(5) -0.0033(6) 0.0000(6)
N1 0.023(4) 0.016(2) 0.0156(19) 0.0006(15) -0.003(2) 0.001(2)
N2 0.024(5) 0.015(2) 0.021(2) -0.0011(16) -0.005(2) 0.004(2)
C1 0.051(6) 0.022(3) 0.028(3) 0.000(2) 0.003(3) 0.001(3)
C2 0.028(6) 0.021(3) 0.029(3) -0.002(2) -0.005(3) 0.010(3)
C3 0.012(5) 0.024(3) 0.025(3) 0.005(2) -0.007(3) 0.000(3)
C4 0.035(5) 0.020(3) 0.018(2) 0.007(2) -0.002(3) 0.000(3)
C5 0.013(5) 0.030(3) 0.015(2) 0.001(2) -0.009(2) 0.001(3)
C6 0.022(5) 0.028(3) 0.020(3) -0.006(2) -0.012(3) -0.001(3)
C7 0.028(6) 0.019(3) 0.017(2) 0.0028(19) 0.000(3) 0.003(3)
C11 0.041(6) 0.022(3) 0.025(3) -0.010(2) -0.012(3) 0.009(3)
C12 0.026(5) 0.022(3) 0.026(3) -0.005(2) -0.008(3) 0.008(3)
C13 0.034(6) 0.014(3) 0.035(3) 0.002(2) -0.006(3) -0.006(3)
C14 0.023(6) 0.029(3) 0.030(3) 0.017(2) 0.000(3) -0.003(3)
C15 0.030(6) 0.047(4) 0.018(3) 0.007(2) -0.003(3) 0.013(3)
C16 0.054(7) 0.035(4) 0.021(3) 0.000(2) -0.013(3) 0.010(3)
C17 0.007(6) 0.023(3) 0.022(3) 0.002(2) -0.004(3) 0.004(2)
O1 0.024(3) 0.0206(18) 0.023(2) -0.0019(14) -0.0049(19) 0.0027(18)
O2 0.034(4) 0.022(2) 0.0251(19) -0.0023(15) -0.0027(19) 0.0020(19)
O3 0.037(4) 0.030(2) 0.024(2) 0.0082(16) -0.002(2) 0.004(2)
O4 0.036(4) 0.028(2) 0.0207(19) 0.0009(15) -0.014(2) 0.007(2)
O11 0.019(4) 0.025(2) 0.0184(16) 0.0036(14) -0.0126(17) -0.0035(19)
O12 0.016(3) 0.0190(19) 0.037(2) 0.0035(15) -0.002(2) 0.0020(18)
O13 0.020(3) 0.0157(19) 0.029(2) 0.0025(14) -0.0071(19) 0.0005(17)
O21 0.018(3) 0.0145(19) 0.034(2) 0.0033(15) -0.0080(19) -0.0002(18)
O22 0.024(4) 0.0254(19) 0.0205(16) 0.0015(16) -0.0049(17) 0.0011(19)
O23 0.010(3) 0.038(2) 0.0249(18) 0.0016(16) -0.0043(18) 0.0029(19)

loop_
_atom_type_symbol
_atom_type_description
_atom_type_scat_dispersion_real
_atom_type_scat_dispersion_imag
_atom_type_scat_source
C C 0.0033 0.0016 'International Tables Vol C Tables 4.2.6.8 and 6.1.1.4'
H H 0.0000 0.0000 'International Tables Vol C Tables 4.2.6.8 and 6.1.1.4'
N N 0.0061 0.0033 'International Tables Vol C Tables 4.2.6.8 and 6.1.1.4'
O O 0.0106 0.0060 'International Tables Vol C Tables 4.2.6.8 and 6.1.1.4'
P P 0.1023 0.0942 'International Tables Vol C Tables 4.2.6.8 and 6.1.1.4'
Cu Cu 0.3201 1.2651 'International Tables Vol C Tables 4.2.6.8 and 6.1.1.4'

loop_
_geom_angle_atom_site_label_1
_geom_angle_atom_site_label_2
_geom_angle_atom_site_label_3
_geom_angle
_geom_angle_site_symmetry_1
_geom_angle_site_symmetry_3
_geom_angle_publ_flag
O11 Cu1 O11 180.0(2) . 3 ?
O11 Cu1 N1 88.15(18) . . ?
O11 Cu1 N1 91.85(18) 3 . ?
O11 Cu1 N1 91.85(18) . 3 ?
O11 Cu1 N1 88.15(18) 3 3 ?
N1 Cu1 N1 180.0(4) . 3 ?
O21 Cu2 O21 180.0 3_656 . ?
O21 Cu2 N2 91.57(19) 3_656 . ?
O21 Cu2 N2 88.43(19) . . ?
O21 Cu2 N2 88.43(19) 3_656 3_656 ?
O21 Cu2 N2 91.57(19) . 3_656 ?
N2 Cu2 N2 180.000(1) . 3_656 ?
O11 P1 O13 114.5(2) . . ?
O11 P1 O12 109.6(2) . . ?
O13 P1 O12 111.9(2) . . ?
O11 P1 C7 103.6(3) . . ?
O13 P1 C7 111.4(2) . . ?
O12 P1 C7 105.1(2) . . ?
O22 P2 O21 114.4(2) . . ?
O22 P2 O23 111.1(2) . . ?
O21 P2 O23 110.2(2) . . ?
O22 P2 C17 108.2(2) . . ?
O21 P2 C17 103.6(3) . . ?
O23 P2 C17 109.0(2) . . ?
C5 N1 C7 109.2(4) . . ?
C5 N1 C4 108.2(4) . . ?
C7 N1 C4 106.6(4) . . ?
C5 N1 Cu1 114.5(3) . . ?
C7 N1 Cu1 108.6(3) . . ?
C4 N1 Cu1 109.5(3) . . ?
C13 N2 C17 110.9(4) . . ?
C13 N2 C12 109.1(4) . . ?
C17 N2 C12 106.5(4) . . ?
C13 N2 Cu2 111.9(4) . . ?
C17 N2 Cu2 108.3(3) . . ?
C12 N2 Cu2 110.0(3) . . ?
O2 C1 C2 112.8(5) 3 . ?
O1 C2 C1 109.3(5) . . ?
O1 C3 C4 105.9(5) . . ?
N1 C4 C3 115.1(5) . . ?
N1 C5 C6 114.5(4) . . ?
O2 C6 C5 110.8(5) . . ?
N1 C7 P1 109.8(3) . . ?
O4 C11 C12 106.9(5) 3_656 . ?
C11 C12 N2 114.3(5) . . ?
N2 C13 C14 115.3(4) . . ?
O3 C14 C13 109.3(5) . . ?
O3 C15 C16 113.8(4) . . ?
O4 C16 C15 109.3(5) . . ?
N2 C17 P2 111.7(4) . . ?
C3 O1 C2 111.8(4) . . ?
C1 O2 C6 114.4(4) 3 . ?
C14 O3 C15 113.5(5) . . ?
C16 O4 C11 111.5(4) . 3_656 ?
P1 O11 Cu1 119.5(2) . . ?
P2 O21 Cu2 119.7(2) . . ?

loop_
_geom_bond_atom_site_label_1
_geom_bond_atom_site_label_2
_geom_bond_distance
_geom_bond_site_symmetry_2
_geom_bond_publ_flag
Cu1 O11 1.944(4) . ?
Cu1 O11 1.944(4) 3 ?
Cu1 N1 2.068(4) . ?
Cu1 N1 2.068(4) 3 ?
Cu2 O21 1.925(4) 3_656 ?
Cu2 O21 1.925(4) . ?
Cu2 N2 2.096(4) . ?
Cu2 N2 2.096(4) 3_656 ?
P1 O11 1.499(4) . ?
P1 O13 1.513(4) . ?
P1 O12 1.548(4) . ?
P1 C7 1.824(5) . ?
P2 O22 1.505(4) . ?
P2 O21 1.530(4) . ?
P2 O23 1.560(4) . ?
P2 C17 1.802(5) . ?
N1 C5 1.489(7) . ?
N1 C7 1.502(8) . ?
N1 C4 1.506(6) . ?
N2 C13 1.490(7) . ?
N2 C17 1.499(8) . ?
N2 C12 1.516(6) . ?
C1 O2 1.436(6) 3 ?
C1 C2 1.517(8) . ?
C2 O1 1.445(6) . ?
C3 O1 1.429(6) . ?
C3 C4 1.507(8) . ?
C5 C6 1.527(7) . ?
C6 O2 1.438(7) . ?
C11 O4 1.445(7) 3_656 ?
C11 C12 1.499(8) . ?
C13 C14 1.517(8) . ?
C14 O3 1.444(7) . ?
C15 O3 1.451(7) . ?
C15 C16 1.505(8) . ?
C16 O4 1.438(7) . ?
O2 C1 1.436(6) 3 ?
O4 C11 1.445(7) 3_656 ?
